data_4332410
loop_
_publ_author_name
'Mart\'in, Avelino'
'Mart\'inez-Espada, Noelia'
'Mena, Miguel'
'P\'erez-Redondo, Adri\'an'
'Y\'elamos, Carlos'

_publ_section_title
;
 Cube-Type Nitrido Complexes Containing Titanium and Zinc/Copper
;
_journal_issue 17
_journal_name_full 'Inorganic Chemistry'
_journal_page_first 6901
_journal_page_last 6911
_journal_paper_doi 10.1021/ic0603407
_journal_volume 45
_journal_year 2006
_chemical_compound_source 'synthesis as described'
_chemical_formula_moiety 'C45 H68 N4 Si1 Ti3 Zn1'
_chemical_formula_sum 'C45 H68 N4 Si Ti3 Zn'
_chemical_formula_weight 902.19
_chemical_name_systematic
;
 ?
;
_space_group_IT_number 14
_symmetry_cell_setting monoclinic
_symmetry_Int_Tables_number 14
_symmetry_space_group_name_Hall '-P 2ybc'
_symmetry_space_group_name_H-M 'P 1 21/c 1'
_atom_sites_solution_hydrogens geom
_atom_sites_solution_primary direct
_atom_sites_solution_secondary difmap
_audit_conform_dict_location ftp://ftp.iucr.org/pub/cif_core.dic
_audit_conform_dict_name cif_core.dic
_audit_conform_dict_version 2.3
_audit_creation_date 2006-01-25T11:05:49-00:00
_audit_creation_method 'WinGX routine CIF_UPDATE'
_cell_angle_alpha 90
_cell_angle_beta 101.875(7)
_cell_angle_gamma 90
_cell_formula_units_Z 4
_cell_length_a 18.9029(17)
_cell_length_b 11.0693(18)
_cell_length_c 22.510(2)
_cell_measurement_reflns_used 92
_cell_measurement_temperature 200(2)
_cell_measurement_theta_max 18
_cell_measurement_theta_min 3
_cell_measurement_wavelength 0.71073
_cell_volume 4609.2(10)
_computing_cell_refinement 'Dirax/lsq (Duisenberg & Schreurs, 1989-2000)'
_computing_data_collection 'Collect (Nonius BV, 1997-2000)'
_computing_data_reduction 'EvalCCD (Duisenberg & Schreurs 1990-2000)'
_computing_molecular_graphics 'Ortep-3 for Windows (Farrugia, 1997)'
_computing_publication_material 'WinGX publication routines (Farrugia, 1999)'
_computing_structure_refinement 'SHELXL-97 (Sheldrick, 1997)'
_computing_structure_solution 'SHELXS-97 (Sheldrick, 1997)'
_diffrn_ambient_temperature 200(2)
_diffrn_detector 'CCD plate'
_diffrn_detector_area_resol_mean 9
_diffrn_measured_fraction_theta_full 0.992
_diffrn_measured_fraction_theta_max 0.992
_diffrn_measurement_device '95mm CCD camera on \k-goniostat'
_diffrn_measurement_device_type KappaCCD
_diffrn_measurement_method 'CCD rotation images, thick slices'
_diffrn_orient_matrix_type X=UH
_diffrn_orient_matrix_UB_11 0.01
_diffrn_orient_matrix_UB_12 0
_diffrn_orient_matrix_UB_13 0
_diffrn_orient_matrix_UB_21 0
_diffrn_orient_matrix_UB_22 0.01
_diffrn_orient_matrix_UB_23 0
_diffrn_orient_matrix_UB_31 0
_diffrn_orient_matrix_UB_32 0
_diffrn_orient_matrix_UB_33 0.01
_diffrn_radiation_monochromator graphite
_diffrn_radiation_probe x-ray
_diffrn_radiation_type MoK\a
_diffrn_radiation_wavelength 0.71073
_diffrn_reflns_av_R_equivalents 0.1865
_diffrn_reflns_av_unetI/netI 0.1516
_diffrn_reflns_limit_h_max 22
_diffrn_reflns_limit_h_min -22
_diffrn_reflns_limit_k_max 13
_diffrn_reflns_limit_k_min -13
_diffrn_reflns_limit_l_max 27
_diffrn_reflns_limit_l_min -27
_diffrn_reflns_number 29828
_diffrn_reflns_reduction_process
;
 Scaled and merged with SORTAV
 R.H. Blessing, (1987) Cryst. Rev. 1, 3-58
 R.H. Blessing, (1989) J. Appl. Cryst. 22, 396-397
;
_diffrn_reflns_theta_full 25.24
_diffrn_reflns_theta_max 25.24
_diffrn_reflns_theta_min 5.03
_diffrn_source 'Enraf Nonius FR590'
_exptl_absorpt_coefficient_mu 1.075
_exptl_absorpt_correction_T_max 0.9001
_exptl_absorpt_correction_T_min 0.7386
_exptl_absorpt_correction_type multi-scan
_exptl_absorpt_process_details
;
 R.H. Blessing, Acta Cryst. (1995), A51, 33-38
;
_exptl_crystal_colour orange
_exptl_crystal_density_diffrn 1.3
_exptl_crystal_density_method 'not measured'
_exptl_crystal_description prism
_exptl_crystal_F_000 1904
_exptl_crystal_size_max 0.3
_exptl_crystal_size_mid 0.1
_exptl_crystal_size_min 0.1
_refine_diff_density_max 0.966
_refine_diff_density_min -1.113
_refine_diff_density_rms 0.137
_refine_ls_extinction_coef 0.0164(9)
_refine_ls_extinction_expression Fc^*^=kFc[1+0.001xFc^2^\l^3^/sin(2\q)]^-1/4^
_refine_ls_extinction_method SHELXL
_refine_ls_goodness_of_fit_ref 1.092
_refine_ls_hydrogen_treatment constr
_refine_ls_matrix_type full
_refine_ls_number_parameters 488
_refine_ls_number_reflns 8271
_refine_ls_number_restraints 0
_refine_ls_restrained_S_all 1.092
_refine_ls_R_factor_all 0.2309
_refine_ls_R_factor_gt 0.0869
_refine_ls_shift/su_max 0.001
_refine_ls_shift/su_mean 0
_refine_ls_structure_factor_coef Fsqd
_refine_ls_weighting_details 'calc w=1/[\s^2^(Fo^2^)+(0.0038P)^2^+52.3692P] where P=(Fo^2^+2Fc^2^)/3'
_refine_ls_weighting_scheme calc
_refine_ls_wR_factor_gt 0.1718
_refine_ls_wR_factor_ref 0.2311
_reflns_number_gt 3773
_reflns_number_total 8271
_reflns_threshold_expression >2sigma(I)
_cod_data_source_file ic0603407sup1.cif
_cod_data_source_block 8
_cod_original_cell_volume 4609.2(9)
_cod_original_sg_symbol_H-M 'P 21/c'
_cod_original_formula_sum 'C45 H68 N4 Si1 Ti3 Zn1'
_cod_database_code 4332410

loop_
_symmetry_equiv_pos_as_xyz
'x, y, z'
'-x, y+1/2, -z+1/2'
'-x, -y, -z'
'x, -y-1/2, z-1/2'

loop_
_atom_site_label
_atom_site_type_symbol
_atom_site_fract_x
_atom_site_fract_y
_atom_site_fract_z
_atom_site_U_iso_or_equiv
_atom_site_adp_type
_atom_site_occupancy
_atom_site_symmetry_multiplicity
_atom_site_calc_flag
_atom_site_refinement_flags
C11 C 0.0892(5) 0.6111(9) 0.3155(4) 0.040(2) Uani 1 1 d .
C12 C 0.0619(5) 0.5457(9) 0.2601(4) 0.035(2) Uani 1 1 d .
C13 C 0.0827(5) 0.6113(9) 0.2120(4) 0.037(2) Uani 1 1 d .
C14 C 0.1237(5) 0.7145(9) 0.2365(5) 0.042(3) Uani 1 1 d .
C15 C 0.1271(5) 0.7128(8) 0.3015(4) 0.035(2) Uani 1 1 d .
C16 C 0.0798(6) 0.5739(11) 0.3779(5) 0.054(3) Uani 1 1 d .
H16A H 0.0513 0.4994 0.3749 0.082 Uiso 1 1 calc R
H16B H 0.0547 0.6382 0.3953 0.082 Uiso 1 1 calc R
H16C H 0.1273 0.5601 0.4041 0.082 Uiso 1 1 calc R
C17 C 0.0155(6) 0.4348(10) 0.2535(5) 0.051(3) Uani 1 1 d .
H17A H 0.0094 0.408 0.2937 0.077 Uiso 1 1 calc R
H17B H 0.0386 0.3705 0.2344 0.077 Uiso 1 1 calc R
H17C H -0.0319 0.4532 0.2282 0.077 Uiso 1 1 calc R
C18 C 0.0642(6) 0.5775(11) 0.1449(4) 0.054(3) Uani 1 1 d .
H18A H 0.0358 0.5027 0.1398 0.081 Uiso 1 1 calc R
H18B H 0.1089 0.5655 0.1301 0.081 Uiso 1 1 calc R
H18C H 0.0359 0.6427 0.1219 0.081 Uiso 1 1 calc R
C19 C 0.1544(6) 0.8095(9) 0.2026(5) 0.057(3) Uani 1 1 d .
H19A H 0.1798 0.8695 0.2312 0.086 Uiso 1 1 calc R
H19B H 0.1152 0.8489 0.1738 0.086 Uiso 1 1 calc R
H19C H 0.1883 0.7726 0.1804 0.086 Uiso 1 1 calc R
C20 C 0.1615(6) 0.8100(10) 0.3444(5) 0.056(3) Uani 1 1 d .
H20A H 0.1844 0.8696 0.3222 0.084 Uiso 1 1 calc R
H20B H 0.1981 0.7741 0.3768 0.084 Uiso 1 1 calc R
H20C H 0.1244 0.8497 0.3622 0.084 Uiso 1 1 calc R
C21 C 0.2531(6) 0.1114(8) 0.3255(5) 0.043(3) Uani 1 1 d .
C22 C 0.2925(6) 0.0992(8) 0.2784(5) 0.043(3) Uani 1 1 d .
C23 C 0.2427(5) 0.1210(9) 0.2212(4) 0.039(2) Uani 1 1 d .
C24 C 0.1735(5) 0.1466(8) 0.2326(4) 0.037(2) Uani 1 1 d .
C25 C 0.1798(5) 0.1394(9) 0.2977(5) 0.042(3) Uani 1 1 d .
C26 C 0.2821(7) 0.0944(10) 0.3919(5) 0.066(4) Uani 1 1 d .
H26A H 0.3339 0.0765 0.3988 0.098 Uiso 1 1 calc R
H26B H 0.2568 0.0271 0.4068 0.098 Uiso 1 1 calc R
H26C H 0.2746 0.1684 0.4136 0.098 Uiso 1 1 calc R
C27 C 0.3701(5) 0.0661(10) 0.2859(6) 0.061(3) Uani 1 1 d .
H27A H 0.3914 0.0568 0.3292 0.091 Uiso 1 1 calc R
H27B H 0.3957 0.1298 0.2687 0.091 Uiso 1 1 calc R
H27C H 0.3743 -0.0102 0.2648 0.091 Uiso 1 1 calc R
C28 C 0.2568(6) 0.1097(11) 0.1579(5) 0.061(3) Uani 1 1 d .
H28A H 0.308 0.0908 0.1602 0.091 Uiso 1 1 calc R
H28B H 0.2449 0.1861 0.1362 0.091 Uiso 1 1 calc R
H28C H 0.2268 0.0449 0.1363 0.091 Uiso 1 1 calc R
C29 C 0.1065(6) 0.1666(10) 0.1870(5) 0.056(3) Uani 1 1 d .
H29A H 0.1177 0.1675 0.1464 0.084 Uiso 1 1 calc R
H29B H 0.0852 0.2442 0.1948 0.084 Uiso 1 1 calc R
H29C H 0.0722 0.1014 0.1895 0.084 Uiso 1 1 calc R
C30 C 0.1218(6) 0.1610(10) 0.3328(5) 0.056(3) Uani 1 1 d .
H30A H 0.1416 0.1494 0.3762 0.083 Uiso 1 1 calc R
H30B H 0.0821 0.1039 0.3194 0.083 Uiso 1 1 calc R
H30C H 0.1037 0.2438 0.3258 0.083 Uiso 1 1 calc R
C31 C 0.3621(6) 0.4626(10) 0.4639(4) 0.047(3) Uani 1 1 d .
C32 C 0.3507(5) 0.5866(10) 0.4527(4) 0.042(3) Uani 1 1 d .
C33 C 0.4012(6) 0.6282(9) 0.4186(5) 0.043(3) Uani 1 1 d .
C34 C 0.4438(5) 0.5277(10) 0.4081(5) 0.045(3) Uani 1 1 d .
C35 C 0.4210(6) 0.4253(9) 0.4363(5) 0.051(3) Uani 1 1 d .
C36 C 0.3201(7) 0.3864(12) 0.5000(6) 0.076(4) Uani 1 1 d .
H36A H 0.3375 0.3029 0.5014 0.114 Uiso 1 1 calc R
H36B H 0.2687 0.3885 0.4808 0.114 Uiso 1 1 calc R
H36C H 0.3267 0.4182 0.5415 0.114 Uiso 1 1 calc R
C37 C 0.2975(6) 0.6638(12) 0.4766(5) 0.067(4) Uani 1 1 d .
H37A H 0.3003 0.747 0.4625 0.1 Uiso 1 1 calc R
H37B H 0.309 0.6623 0.5211 0.1 Uiso 1 1 calc R
H37C H 0.2485 0.6325 0.462 0.1 Uiso 1 1 calc R
C38 C 0.4097(6) 0.7559(9) 0.3977(5) 0.052(3) Uani 1 1 d .
H38A H 0.3738 0.808 0.4106 0.077 Uiso 1 1 calc R
H38B H 0.4025 0.7574 0.3533 0.077 Uiso 1 1 calc R
H38C H 0.4584 0.7851 0.4155 0.077 Uiso 1 1 calc R
C39 C 0.5058(5) 0.5294(12) 0.3751(5) 0.063(3) Uani 1 1 d .
H39A H 0.5255 0.4477 0.3743 0.094 Uiso 1 1 calc R
H39B H 0.5436 0.5839 0.3961 0.094 Uiso 1 1 calc R
H39C H 0.4884 0.5579 0.3334 0.094 Uiso 1 1 calc R
C40 C 0.4562(7) 0.3047(11) 0.4398(6) 0.075(4) Uani 1 1 d .
H40A H 0.431 0.2489 0.4622 0.113 Uiso 1 1 calc R
H40B H 0.5068 0.3121 0.4609 0.113 Uiso 1 1 calc R
H40C H 0.454 0.2737 0.3987 0.113 Uiso 1 1 calc R
C51 C 0.3623(6) 0.5830(10) 0.1665(5) 0.050(3) Uani 1 1 d .
C52 C 0.3220(6) 0.6953(10) 0.1515(5) 0.052(3) Uani 1 1 d .
H52 H 0.2745 0.7014 0.1275 0.062 Uiso 1 1 calc R
C53 C 0.3634(8) 0.7907(12) 0.1776(6) 0.074(4) Uani 1 1 d .
H53 H 0.3499 0.8734 0.1734 0.089 Uiso 1 1 calc R
C54 C 0.4284(8) 0.7463(13) 0.2110(6) 0.077(4) Uani 1 1 d .
H54 H 0.4657 0.7939 0.2345 0.092 Uiso 1 1 calc R
C55 C 0.4300(6) 0.6227(11) 0.2048(5) 0.052(3) Uani 1 1 d .
H55 H 0.469 0.5716 0.2226 0.062 Uiso 1 1 calc R
C56 C 0.4078(7) 0.3302(11) 0.1428(6) 0.069(4) Uani 1 1 d .
H56A H 0.4081 0.2681 0.1118 0.103 Uiso 1 1 calc R
H56B H 0.3819 0.2999 0.1732 0.103 Uiso 1 1 calc R
H56C H 0.4577 0.35 0.1625 0.103 Uiso 1 1 calc R
C57 C 0.2685(6) 0.4346(11) 0.0681(5) 0.070(4) Uani 1 1 d .
H57A H 0.2687 0.374 0.0364 0.105 Uiso 1 1 calc R
H57B H 0.2454 0.5087 0.0498 0.105 Uiso 1 1 calc R
H57C H 0.2417 0.4034 0.0977 0.105 Uiso 1 1 calc R
C58 C 0.4136(7) 0.5220(13) 0.0492(5) 0.079(4) Uani 1 1 d .
H58A H 0.4124 0.46 0.0179 0.119 Uiso 1 1 calc R
H58B H 0.4638 0.5379 0.0692 0.119 Uiso 1 1 calc R
H58C H 0.3916 0.5965 0.0303 0.119 Uiso 1 1 calc R
N1 N 0.2289(4) 0.4176(7) 0.3376(3) 0.040(2) Uani 1 1 d .
N12 N 0.2105(4) 0.4248(7) 0.2207(3) 0.037(2) Uani 1 1 d .
H12 H 0.1802 0.4082 0.1835 0.044 Uiso 1 1 calc R
N13 N 0.2840(4) 0.6146(7) 0.3003(3) 0.039(2) Uani 1 1 d .
N23 N 0.3488(4) 0.3731(7) 0.2989(3) 0.043(2) Uani 1 1 d .
H23 H 0.3914 0.3286 0.304 0.052 Uiso 1 1 calc R
Si1 Si 0.36201(17) 0.4680(3) 0.10653(14) 0.0500(8) Uani 1 1 d .
Ti1 Ti 0.18939(9) 0.53461(16) 0.27670(8) 0.0378(5) Uani 1 1 d .
Ti2 Ti 0.25141(10) 0.30781(16) 0.27639(8) 0.0397(5) Uani 1 1 d .
Ti3 Ti 0.32272(9) 0.48598(16) 0.35780(8) 0.0382(5) Uani 1 1 d .
Zn1 Zn 0.31469(6) 0.50891(11) 0.23095(5) 0.0452(4) Uani 1 1 d .
C101 C 0.0039(11) 0.3312(13) 0.0226(6) 0.086(5) Uani 1 1 d .
H101 H 0.0411 0.3831 0.043 0.103 Uiso 1 1 calc R
C102 C 0.0221(8) 0.2242(13) -0.0025(6) 0.068(4) Uani 1 1 d .
C103 C -0.0330(9) 0.1504(12) -0.0305(5) 0.073(4) Uani 1 1 d .
H103 H -0.0213 0.0766 -0.0477 0.088 Uiso 1 1 calc R
C104 C -0.1069(8) 0.1798(14) -0.0348(6) 0.073(4) Uani 1 1 d .
H104 H -0.1442 0.1279 -0.055 0.087 Uiso 1 1 calc R
C105 C -0.1229(10) 0.2876(16) -0.0084(7) 0.085(4) Uani 1 1 d .
H105 H -0.1717 0.3091 -0.0088 0.102 Uiso 1 1 calc R
C106 C -0.0669(12) 0.3632(15) 0.0186(7) 0.093(5) Uani 1 1 d .
H106 H -0.0779 0.4387 0.0345 0.112 Uiso 1 1 calc R
C107 C 0.0995(8) 0.1933(16) 0.0014(7) 0.101(5) Uani 1 1 d .
H10A H 0.13 0.2581 0.0226 0.152 Uiso 1 1 calc R
H10B H 0.1089 0.1841 -0.0396 0.152 Uiso 1 1 calc R
H10C H 0.1107 0.1174 0.0238 0.152 Uiso 1 1 calc R

loop_
_atom_site_aniso_label
_atom_site_aniso_U_11
_atom_site_aniso_U_22
_atom_site_aniso_U_33
_atom_site_aniso_U_23
_atom_site_aniso_U_13
_atom_site_aniso_U_12
C11 0.036(6) 0.043(6) 0.037(6) -0.002(5) 0.002(5) 0.008(5)
C12 0.018(5) 0.047(6) 0.038(6) 0.008(5) -0.001(4) 0.003(4)
C13 0.032(6) 0.042(6) 0.035(6) 0.005(5) -0.001(4) 0.007(5)
C14 0.036(6) 0.034(6) 0.052(7) 0.010(5) 0.000(5) 0.012(5)
C15 0.035(6) 0.023(5) 0.045(6) -0.001(4) 0.000(5) 0.009(4)
C16 0.047(7) 0.068(8) 0.046(7) 0.005(6) 0.004(5) 0.004(6)
C17 0.042(7) 0.052(7) 0.054(7) -0.008(6) -0.004(5) -0.006(5)
C18 0.053(7) 0.066(8) 0.040(6) 0.001(6) 0.005(5) 0.006(6)
C19 0.068(8) 0.034(6) 0.076(8) 0.017(6) 0.029(7) 0.005(6)
C20 0.052(7) 0.054(7) 0.054(7) -0.015(6) -0.005(6) -0.003(6)
C21 0.058(7) 0.024(5) 0.043(6) -0.001(5) 0.002(5) -0.010(5)
C22 0.049(7) 0.021(5) 0.056(7) 0.006(5) 0.000(5) 0.007(5)
C23 0.038(6) 0.037(6) 0.039(6) -0.004(5) 0.004(5) -0.001(5)
C24 0.038(6) 0.032(5) 0.039(6) -0.004(5) -0.002(5) -0.006(5)
C25 0.040(6) 0.033(6) 0.051(7) 0.000(5) 0.008(5) -0.011(5)
C26 0.097(10) 0.048(7) 0.043(7) 0.011(6) -0.005(7) 0.002(7)
C27 0.038(6) 0.055(7) 0.082(9) -0.012(6) -0.004(6) 0.016(6)
C28 0.055(7) 0.066(8) 0.057(8) -0.017(6) 0.004(6) -0.003(6)
C29 0.050(7) 0.049(7) 0.064(8) -0.002(6) 0.001(6) -0.003(6)
C30 0.064(8) 0.047(7) 0.062(7) 0.000(6) 0.028(6) -0.009(6)
C31 0.046(7) 0.052(7) 0.034(6) 0.009(5) -0.010(5) -0.013(6)
C32 0.044(6) 0.051(7) 0.028(5) -0.012(5) 0.000(5) -0.006(5)
C33 0.046(6) 0.035(6) 0.045(6) -0.011(5) 0.003(5) -0.001(5)
C34 0.033(6) 0.050(7) 0.045(6) -0.009(5) -0.005(5) -0.004(5)
C35 0.057(7) 0.032(6) 0.050(7) 0.010(5) -0.022(6) 0.000(5)
C36 0.081(10) 0.081(9) 0.062(8) 0.023(7) 0.008(7) -0.026(8)
C37 0.053(7) 0.087(10) 0.061(8) -0.022(7) 0.014(6) -0.001(7)
C38 0.058(7) 0.031(6) 0.061(7) -0.006(5) 0.002(6) -0.010(5)
C39 0.035(6) 0.086(9) 0.066(8) -0.015(7) 0.005(6) -0.002(6)
C40 0.081(9) 0.053(8) 0.075(9) 0.003(7) -0.025(7) -0.001(7)
C51 0.047(7) 0.042(6) 0.055(7) -0.004(5) -0.002(5) 0.000(5)
C52 0.060(8) 0.054(7) 0.043(6) 0.005(6) 0.017(6) 0.007(6)
C53 0.102(12) 0.051(8) 0.070(9) -0.008(7) 0.020(8) -0.003(8)
C54 0.080(10) 0.065(9) 0.081(10) -0.014(8) 0.008(8) -0.033(8)
C55 0.047(7) 0.066(8) 0.043(6) 0.000(6) 0.012(5) -0.014(6)
C56 0.059(8) 0.063(8) 0.083(9) -0.007(7) 0.011(7) 0.009(7)
C57 0.070(9) 0.070(9) 0.063(8) -0.018(7) -0.003(7) 0.017(7)
C58 0.100(11) 0.085(10) 0.057(8) -0.003(7) 0.028(7) -0.006(8)
N1 0.038(5) 0.043(5) 0.037(5) 0.002(4) 0.002(4) -0.005(4)
N12 0.038(5) 0.040(5) 0.027(4) 0.003(4) -0.008(4) -0.001(4)
N13 0.036(5) 0.044(5) 0.035(5) -0.002(4) 0.002(4) 0.004(4)
N23 0.035(5) 0.046(5) 0.045(5) 0.003(4) -0.001(4) 0.003(4)
Si1 0.0500(19) 0.0525(19) 0.0481(18) -0.0016(15) 0.0114(15) 0.0032(16)
Ti1 0.0299(10) 0.0390(11) 0.0420(11) -0.0007(9) 0.0015(8) -0.0003(8)
Ti2 0.0373(11) 0.0349(10) 0.0443(11) -0.0026(9) 0.0022(9) -0.0018(9)
Ti3 0.0359(10) 0.0389(11) 0.0355(10) 0.0002(8) -0.0023(8) -0.0028(9)
Zn1 0.0426(8) 0.0497(8) 0.0427(7) -0.0007(6) 0.0074(6) -0.0025(6)
C101 0.142(16) 0.060(9) 0.060(9) -0.002(7) 0.031(10) -0.026(10)
C102 0.076(10) 0.078(10) 0.048(7) 0.004(7) 0.010(7) -0.005(8)
C103 0.116(13) 0.054(8) 0.046(8) 0.005(6) 0.007(8) 0.003(9)
C104 0.080(11) 0.081(11) 0.054(8) 0.015(8) 0.008(7) -0.004(8)
C105 0.096(12) 0.093(12) 0.071(10) 0.026(9) 0.028(9) 0.012(10)
C106 0.146(17) 0.072(11) 0.074(11) 0.011(8) 0.055(12) 0.023(12)
C107 0.079(11) 0.135(15) 0.086(11) 0.013(10) 0.009(9) -0.006(10)

loop_
_atom_type_symbol
_atom_type_description
_atom_type_scat_dispersion_real
_atom_type_scat_dispersion_imag
_atom_type_scat_source
C C 0.0033 0.0016 'International Tables Vol C Tables 4.2.6.8 and 6.1.1.4'
H H 0 0 'International Tables Vol C Tables 4.2.6.8 and 6.1.1.4'
N N 0.0061 0.0033 'International Tables Vol C Tables 4.2.6.8 and 6.1.1.4'
Si Si 0.0817 0.0704 'International Tables Vol C Tables 4.2.6.8 and 6.1.1.4'
Ti Ti 0.2776 0.4457 'International Tables Vol C Tables 4.2.6.8 and 6.1.1.4'
Zn Zn 0.2839 1.4301 'International Tables Vol C Tables 4.2.6.8 and 6.1.1.4'

loop_
_geom_angle_atom_site_label_1
_geom_angle_atom_site_label_2
_geom_angle_atom_site_label_3
_geom_angle
C15 C11 C12 108.5(8)
C15 C11 C16 126.2(9)
C12 C11 C16 125.3(9)
C15 C11 Ti1 74.0(5)
C12 C11 Ti1 71.2(5)
C16 C11 Ti1 119.7(7)
C13 C12 C11 107.2(8)
C13 C12 C17 126.1(9)
C11 C12 C17 126.5(9)
C13 C12 Ti1 73.4(5)
C11 C12 Ti1 73.6(5)
C17 C12 Ti1 122.0(6)
C14 C13 C12 109.0(8)
C14 C13 C18 125.2(9)
C12 C13 C18 125.8(9)
C14 C13 Ti1 74.1(5)
C12 C13 Ti1 71.7(5)
C18 C13 Ti1 120.7(7)
C13 C14 C15 106.8(9)
C13 C14 C19 127.3(10)
C15 C14 C19 125.8(10)
C13 C14 Ti1 71.5(5)
C15 C14 Ti1 72.5(5)
C19 C14 Ti1 123.3(7)
C11 C15 C14 108.4(8)
C11 C15 C20 127.1(9)
C14 C15 C20 124.3(9)
C11 C15 Ti1 72.1(5)
C14 C15 Ti1 72.6(5)
C20 C15 Ti1 124.5(7)
C22 C21 C25 107.7(9)
C22 C21 C26 126.3(10)
C25 C21 C26 126.0(10)
C22 C21 Ti2 72.9(5)
C25 C21 Ti2 71.8(5)
C26 C21 Ti2 122.3(7)
C21 C22 C23 107.6(9)
C21 C22 C27 126.4(10)
C23 C22 C27 125.9(10)
C21 C22 Ti2 73.1(6)
C23 C22 Ti2 71.3(5)
C27 C22 Ti2 122.7(7)
C24 C23 C22 109.1(9)
C24 C23 C28 122.7(9)
C22 C23 C28 128.1(9)
C24 C23 Ti2 72.5(5)
C22 C23 Ti2 73.8(5)
C28 C23 Ti2 123.7(7)
C23 C24 C25 106.7(8)
C23 C24 C29 126.7(9)
C25 C24 C29 126.4(9)
C23 C24 Ti2 73.1(5)
C25 C24 Ti2 73.1(5)
C29 C24 Ti2 122.9(7)
C21 C25 C24 108.9(9)
C21 C25 C30 123.6(10)
C24 C25 C30 127.5(9)
C21 C25 Ti2 73.9(5)
C24 C25 Ti2 71.8(5)
C30 C25 Ti2 119.0(7)
C32 C31 C35 107.8(9)
C32 C31 C36 124.5(11)
C35 C31 C36 127.7(11)
C32 C31 Ti3 72.9(5)
C35 C31 Ti3 72.9(6)
C36 C31 Ti3 121.0(7)
C31 C32 C33 108.6(9)
C31 C32 C37 125.5(10)
C33 C32 C37 125.7(10)
C31 C32 Ti3 72.6(6)
C33 C32 Ti3 73.5(5)
C37 C32 Ti3 123.4(7)
C32 C33 C34 107.7(9)
C32 C33 C38 126.8(9)
C34 C33 C38 125.5(10)
C32 C33 Ti3 71.8(5)
C34 C33 Ti3 72.3(5)
C38 C33 Ti3 122.1(7)
C35 C34 C33 108.5(9)
C35 C34 C39 124.9(10)
C33 C34 C39 126.5(10)
C35 C34 Ti3 72.9(6)
C33 C34 Ti3 73.1(6)
C39 C34 Ti3 122.4(7)
C34 C35 C31 107.4(9)
C34 C35 C40 124.8(12)
C31 C35 C40 127.7(11)
C34 C35 Ti3 72.7(6)
C31 C35 Ti3 71.7(6)
C40 C35 Ti3 124.4(7)
C55 C51 C52 103.5(9)
C55 C51 Si1 120.5(8)
C52 C51 Si1 119.5(8)
C55 C51 Zn1 99.5(7)
C52 C51 Zn1 102.8(7)
Si1 C51 Zn1 107.9(5)
C53 C52 C51 109.4(11)
C52 C53 C54 108.8(12)
C55 C54 C53 109.4(12)
C54 C55 C51 108.9(11)
Ti3 N1 Ti1 96.3(4)
Ti3 N1 Ti2 95.1(3)
Ti1 N1 Ti2 91.4(3)
Ti2 N12 Ti1 96.7(3)
Ti2 N12 Zn1 89.1(3)
Ti1 N12 Zn1 87.9(3)
Ti3 N13 Ti1 92.7(3)
Ti3 N13 Zn1 87.9(3)
Ti1 N13 Zn1 85.6(3)
Ti2 N23 Ti3 93.2(3)
Ti2 N23 Zn1 86.8(3)
Ti3 N23 Zn1 87.4(3)
C57 Si1 C51 109.8(5)
C57 Si1 C56 111.0(6)
C51 Si1 C56 108.2(5)
C57 Si1 C58 109.1(6)
C51 Si1 C58 111.1(6)
C56 Si1 C58 107.7(6)
N12 Ti1 N1 86.4(3)
N12 Ti1 N13 99.7(3)
N1 Ti1 N13 84.9(3)
N12 Ti1 C12 106.4(3)
N1 Ti1 C12 112.5(3)
N13 Ti1 C12 149.2(3)
N12 Ti1 C13 95.2(3)
N1 Ti1 C13 146.2(3)
N13 Ti1 C13 127.7(3)
C12 Ti1 C13 34.9(3)
N12 Ti1 C11 140.9(3)
N1 Ti1 C11 101.5(3)
N13 Ti1 C11 119.0(3)
C12 Ti1 C11 35.3(3)
C13 Ti1 C11 57.7(3)
N12 Ti1 C15 151.0(3)
N1 Ti1 C15 121.4(3)
N13 Ti1 C15 91.6(3)
C12 Ti1 C15 57.7(3)
C13 Ti1 C15 57.4(3)
C11 Ti1 C15 33.9(3)
N12 Ti1 C14 116.8(3)
N1 Ti1 C14 156.2(4)
N13 Ti1 C14 95.7(3)
C12 Ti1 C14 58.0(3)
C13 Ti1 C14 34.5(3)
C11 Ti1 C14 57.5(3)
C15 Ti1 C14 34.9(3)
N12 Ti1 Ti2 41.7(2)
N1 Ti1 Ti2 44.7(2)
N13 Ti1 Ti2 92.7(2)
C12 Ti1 Ti2 117.7(3)
C13 Ti1 Ti2 128.7(3)
C11 Ti1 Ti2 133.4(3)
C15 Ti1 Ti2 164.8(2)
C14 Ti1 Ti2 158.2(3)
N12 Ti1 Zn1 50.4(2)
N1 Ti1 Zn1 87.7(2)
N13 Ti1 Zn1 49.6(2)
C12 Ti1 Zn1 149.7(2)
C13 Ti1 Zn1 119.1(2)
C11 Ti1 Zn1 165.1(3)
C15 Ti1 Zn1 131.3(2)
C14 Ti1 Zn1 110.8(3)
Ti2 Ti1 Zn1 60.93(6)
N12 Ti1 Ti3 91.5(2)
N1 Ti1 Ti3 41.5(2)
N13 Ti1 Ti3 43.6(2)
C12 Ti1 Ti3 148.4(2)
C13 Ti1 Ti3 170.1(3)
C11 Ti1 Ti3 119.7(2)
C15 Ti1 Ti3 114.5(2)
C14 Ti1 Ti3 135.6(3)
Ti2 Ti1 Ti3 60.69(6)
Zn1 Ti1 Ti3 60.59(5)
N12 Ti2 N1 85.5(3)
N12 Ti2 N23 99.0(3)
N1 Ti2 N23 85.2(3)
N12 Ti2 C24 96.1(3)
N1 Ti2 C24 123.4(3)
N23 Ti2 C24 148.6(4)
N12 Ti2 C23 106.0(3)
N1 Ti2 C23 154.4(3)
N23 Ti2 C23 114.5(3)
C24 Ti2 C23 34.3(3)
N12 Ti2 C25 120.1(3)
N1 Ti2 C25 97.4(3)
N23 Ti2 C25 140.9(3)
C24 Ti2 C25 35.1(3)
C23 Ti2 C25 57.0(3)
N12 Ti2 C21 153.3(3)
N1 Ti2 C21 102.7(3)
N23 Ti2 C21 106.9(3)
C24 Ti2 C21 58.0(3)
C23 Ti2 C21 57.3(3)
C25 Ti2 C21 34.4(3)
N12 Ti2 C22 139.6(4)
N1 Ti2 C22 134.0(4)
N23 Ti2 C22 93.8(3)
C24 Ti2 C22 57.8(3)
C23 Ti2 C22 34.9(3)
C25 Ti2 C22 56.8(4)
C21 Ti2 C22 34.0(3)
N12 Ti2 Ti1 41.6(2)
N1 Ti2 Ti1 43.9(2)
N23 Ti2 Ti1 92.4(3)
C24 Ti2 Ti1 116.8(2)
C23 Ti2 Ti1 142.9(2)
C25 Ti2 Ti1 116.4(3)
C21 Ti2 Ti1 140.6(3)
C22 Ti2 Ti1 173.2(3)
N12 Ti2 Zn1 49.7(2)
N1 Ti2 Zn1 86.2(2)
N23 Ti2 Zn1 49.6(2)
C24 Ti2 Zn1 135.3(2)
C23 Ti2 Zn1 118.8(2)
C25 Ti2 Zn1 169.0(3)
C21 Ti2 Zn1 154.6(3)
C22 Ti2 Zn1 126.8(3)
Ti1 Ti2 Zn1 59.77(6)
N12 Ti2 Ti3 91.6(2)
N1 Ti2 Ti3 41.7(2)
N23 Ti2 Ti3 43.6(2)
C24 Ti2 Ti3 162.7(3)
C23 Ti2 Ti3 154.9(2)
C25 Ti2 Ti3 128.4(3)
C21 Ti2 Ti3 111.6(2)
C22 Ti2 Ti3 122.7(3)
Ti1 Ti2 Ti3 60.90(6)
Zn1 Ti2 Ti3 60.29(6)
N1 Ti3 N23 86.4(3)
N1 Ti3 N13 85.8(3)
N23 Ti3 N13 97.4(3)
N1 Ti3 C31 106.4(3)
N23 Ti3 C31 122.9(4)
N13 Ti3 C31 138.0(4)
N1 Ti3 C32 115.3(3)
N23 Ti3 C32 150.4(3)
N13 Ti3 C32 103.7(4)
C31 Ti3 C32 34.5(4)
N1 Ti3 C35 127.8(4)
N23 Ti3 C35 93.2(4)
N13 Ti3 C35 145.3(4)
C31 Ti3 C35 35.4(4)
C32 Ti3 C35 57.9(4)
N1 Ti3 C34 162.2(4)
N23 Ti3 C34 95.4(3)
N13 Ti3 C34 111.4(4)
C31 Ti3 C34 57.9(4)
C32 Ti3 C34 57.7(4)
C35 Ti3 C34 34.4(3)
N1 Ti3 C33 147.1(4)
N23 Ti3 C33 126.5(3)
N13 Ti3 C33 90.2(3)
C31 Ti3 C33 57.6(4)
C32 Ti3 C33 34.7(3)
C35 Ti3 C33 57.6(4)
C34 Ti3 C33 34.7(3)
N1 Ti3 Ti2 43.2(2)
N23 Ti3 Ti2 43.2(2)
N13 Ti3 Ti2 90.9(2)
C31 Ti3 Ti2 125.8(3)
C32 Ti3 Ti2 153.8(3)
C35 Ti3 Ti2 118.5(3)
C34 Ti3 Ti2 136.4(3)
C33 Ti3 Ti2 169.7(3)
N1 Ti3 Zn1 86.6(2)
N23 Ti3 Zn1 49.1(2)
N13 Ti3 Zn1 48.4(2)
C31 Ti3 Zn1 165.0(3)
C32 Ti3 Zn1 145.1(3)
C35 Ti3 Zn1 130.1(3)
C34 Ti3 Zn1 107.9(3)
C33 Ti3 Zn1 114.5(3)
Ti2 Ti3 Zn1 59.51(6)
N1 Ti3 Ti1 42.2(2)
N23 Ti3 Ti1 90.0(2)
N13 Ti3 Ti1 43.7(2)
C31 Ti3 Ti1 136.2(3)
C32 Ti3 Ti1 119.6(3)
C35 Ti3 Ti1 169.4(3)
C34 Ti3 Ti1 155.1(3)
C33 Ti3 Ti1 127.3(3)
Ti2 Ti3 Ti1 58.41(6)
Zn1 Ti3 Ti1 58.70(5)
C51 Zn1 N13 122.1(4)
C51 Zn1 N12 129.0(4)
N13 Zn1 N12 86.2(3)
C51 Zn1 N23 132.8(4)
N13 Zn1 N23 87.1(3)
N12 Zn1 N23 84.7(3)
C51 Zn1 Ti1 139.3(3)
N13 Zn1 Ti1 44.8(2)
N12 Zn1 Ti1 41.7(2)
N23 Zn1 Ti1 87.8(2)
C51 Zn1 Ti2 149.6(3)
N13 Zn1 Ti2 88.1(2)
N12 Zn1 Ti2 41.22(19)
N23 Zn1 Ti2 43.6(2)
Ti1 Zn1 Ti2 59.30(6)
C51 Zn1 Ti3 144.5(3)
N13 Zn1 Ti3 43.6(2)
N12 Zn1 Ti3 85.8(2)
N23 Zn1 Ti3 43.5(2)
Ti1 Zn1 Ti3 60.71(6)
Ti2 Zn1 Ti3 60.20(6)
C106 C101 C102 121.0(15)
C103 C102 C101 117.8(14)
C103 C102 C107 122.4(14)
C101 C102 C107 119.8(15)
C102 C103 C104 122.7(13)
C105 C104 C103 117.7(14)
C106 C105 C104 119.3(15)
C101 C106 C105 121.4(15)

loop_
_geom_bond_atom_site_label_1
_geom_bond_atom_site_label_2
_geom_bond_distance
C11 C15 1.405(13)
C11 C12 1.442(13)
C11 C16 1.510(13)
C11 Ti1 2.397(10)
C12 C13 1.425(13)
C12 C17 1.499(13)
C12 Ti1 2.365(9)
C13 C14 1.425(13)
C13 C18 1.523(13)
C13 Ti1 2.388(9)
C14 C15 1.451(13)
C14 C19 1.486(13)
C14 Ti1 2.421(9)
C15 C20 1.501(13)
C15 Ti1 2.420(9)
C21 C22 1.424(14)
C21 C25 1.431(14)
C21 C26 1.494(13)
C21 Ti2 2.437(10)
C22 C23 1.450(13)
C22 C27 1.487(14)
C22 Ti2 2.434(9)
C23 C24 1.415(13)
C23 C28 1.506(14)
C23 Ti2 2.401(10)
C24 C25 1.448(13)
C24 C29 1.473(13)
C24 Ti2 2.393(9)
C25 C30 1.496(14)
C25 Ti2 2.410(9)
C31 C32 1.405(14)
C31 C35 1.443(15)
C31 C36 1.506(14)
C31 Ti3 2.366(10)
C32 C33 1.419(14)
C32 C37 1.502(14)
C32 Ti3 2.370(9)
C33 C34 1.421(13)
C33 C38 1.509(14)
C33 Ti3 2.391(10)
C34 C35 1.410(14)
C34 C39 1.511(14)
C34 Ti3 2.380(10)
C35 C40 1.486(15)
C35 Ti3 2.383(10)
C51 C55 1.457(14)
C51 C52 1.461(14)
C51 Si1 1.855(11)
C51 Zn1 2.030(11)
C52 C53 1.372(16)
C53 C54 1.391(18)
C54 C55 1.376(16)
C56 Si1 1.857(12)
C57 Si1 1.838(12)
C58 Si1 1.869(12)
N1 Ti3 1.895(8)
N1 Ti1 1.922(8)
N1 Ti2 1.949(8)
N12 Ti2 1.857(7)
N12 Ti1 1.853(8)
N12 Zn1 2.148(8)
N13 Ti3 1.961(8)
N13 Ti1 1.968(8)
N13 Zn1 2.126(8)
N23 Ti2 1.946(8)
N23 Ti3 1.958(8)
N23 Zn1 2.147(8)
Ti1 Ti2 2.771(3)
Ti1 Zn1 2.785(2)
Ti1 Ti3 2.843(2)
Ti2 Zn1 2.817(2)
Ti2 Ti3 2.837(2)
Ti3 Zn1 2.839(2)
C101 C106 1.37(2)
C101 C102 1.387(19)
C102 C103 1.372(17)
C102 C107 1.487(18)
C103 C104 1.417(18)
C104 C105 1.395(19)
C105 C106 1.39(2)
